data_7721114
loop_
_publ_author_name
'Manimuthu, Akilesh'
'Bhuvanesh, Nattamai'
'Nallasamy, Professor Dr. Dharmaraj'

_publ_section_title
;
 Organoruthenium(II) complexes appended with racemic pyrazoline ligands:
 An integrated experimental and theoretical insights revealing their
 apoptotic efficacy
;
_journal_name_full 'Dalton Transactions'
_journal_paper_doi 10.1039/D6DT00737F
_journal_year 2026
_chemical_formula_moiety 'C28 H33 Cl N3 O Ru S, Cl, H2 O'
_chemical_formula_sum 'C28 H35 Cl2 N3 O2 Ru S'
_chemical_formula_weight 649.62
_space_group_crystal_system monoclinic
_space_group_IT_number 14
_space_group_name_Hall '-P 2ybc'
_space_group_name_H-M_alt 'P 1 21/c 1'
_atom_sites_solution_hydrogens mixed
_atom_sites_solution_primary dual
_audit_creation_date 2024-12-12
_audit_creation_method
;
Olex2 1.5
(compiled 2023.08.24 svn.re1ec1418 for OlexSys, GUI svn.r6817)
;
_audit_update_record
;
2025-01-19 deposited with the CCDC.	2026-06-11 downloaded from the CCDC.
;
_cell_angle_alpha 90
_cell_angle_beta 102.5310(10)
_cell_angle_gamma 90
_cell_formula_units_Z 4
_cell_length_a 16.3491(2)
_cell_length_b 10.34610(10)
_cell_length_c 17.6846(2)
_cell_measurement_reflns_used 26321
_cell_measurement_temperature 99.99(10)
_cell_measurement_theta_max 79.9460
_cell_measurement_theta_min 2.8160
_cell_volume 2920.08(6)
_computing_cell_refinement 'CrysAlisPro 1.171.43.143a (Rigaku OD, 2024)'
_computing_data_collection 'CrysAlisPro system (CCD 43.142a 64-bit (release 17-10-2024))'
_computing_data_reduction 'CrysAlisPro 1.171.43.143a (Rigaku OD, 2024)'
_computing_molecular_graphics 'Olex2 1.5 (Dolomanov et al., 2009)'
_computing_publication_material 'Olex2 1.5 (Dolomanov et al., 2009)'
_computing_structure_refinement 'SHELXL 2019/1 (Sheldrick, 2015)'
_computing_structure_solution 'SHELXT 2018/2 (Sheldrick, 2018)'
_diffrn_ambient_environment N~2~
_diffrn_ambient_temperature 99.99(10)
_diffrn_detector 'Hybrid Pixel Array Detector'
_diffrn_detector_area_resol_mean 10.0000
_diffrn_detector_type HyPix
_diffrn_measured_fraction_theta_full 1.000
_diffrn_measured_fraction_theta_max 0.999
_diffrn_measurement_details
;
List of Runs (angles in degrees, time in seconds):

  # Type    Start    End  Width  t~exp~   \w     \q     \k     \f   Frames
#--------------------------------------------------------------------------
  1  \w    -25.00  27.00   0.50    0.20    --  -47.48  28.00 -78.00  104
  2  \w   -122.00 -34.00   0.50    0.20    --  -47.48 -28.00 119.00  176
  3  \w    -27.00  25.00   0.50    0.20    --   47.48 -28.00 119.00  104
  4  \w     35.00 122.00   0.50    0.20    --   47.48  28.00 -78.00  174
  5  \w   -166.00 -78.00   0.50    0.60    --  -91.75 -28.00 119.00  176
  6  \w    101.00 178.00   0.50    0.60    --  113.25  28.00 -78.00  154
  7  \w    -12.00  28.00   0.50    0.20    --  -47.48  19.00  60.00   80
  8  \w    -27.00  12.00   0.50    0.20    --   47.48 -19.00  30.00   78
  9  \w    -27.00  12.00   0.50    0.20    --   47.48 -19.00   0.00   78
 10  \w    -27.00  12.00   0.50    0.20    --   47.48 -19.00-180.00   78
 11  \w    -85.00 -22.00   0.50    0.60    --  -91.75 125.00   0.00  126
 12  \w     42.00  75.00   0.50    0.60    --  113.25 -61.00-120.00   66
 13  \w     42.00 106.00   0.50    0.60    --  113.25 -95.00  30.00  128
 14  \w     42.00  75.00   0.50    0.60    --  113.25 -61.00 -90.00   66
 15  \w     42.00 106.00   0.50    0.60    --  113.25 -95.00  90.00  128
 16  \w    100.00 176.00   0.50    0.60    --  113.25  15.00 150.00  152
 17  \w    100.00 176.00   0.50    0.60    --  113.25  15.00-120.00  152
 18  \w     42.00  75.00   0.50    0.60    --  113.25 -61.00   0.00   66
 19  \w    106.00 178.00   0.50    0.60    --  113.25  61.00 150.00  144
 20  \w     95.00 178.00   0.50    0.60    --  113.25 125.00-180.00  166
 21  \w     44.00 111.00   0.50    0.60    --  113.25-125.00-120.00  134
 22  \w     44.00 111.00   0.50    0.60    --  113.25-125.00-180.00  134
 23  \w    135.00 161.00   0.50    0.60    --  113.25 125.00-180.00   52
 24  \w     47.00  73.00   0.50    0.60    --  113.25 -61.00  90.00   52
 25  \w     42.00  67.00   0.50    0.60    --  113.25 -61.00 -30.00   50
 26  \w     48.00  77.00   0.50    0.60    --  113.25-125.00 -90.00   58
 27  \w     81.00 110.00   0.50    0.60    --  113.25-125.00 -90.00   58
 28  \w     42.00  73.00   0.50    0.60    --  113.25 -61.00 150.00   62
 29  \w     44.00  94.00   0.50    0.60    --  113.25 -95.00 -60.00  100
 30  \w     44.00  74.00   0.50    0.60    --  113.25 -61.00 -60.00   60
 31  \w   -146.00-121.00   0.50    0.60    --  -91.75 -28.00 119.00   50
 32  \w    -69.00 -35.00   0.50    0.20    --  -47.48 -46.00 -35.62   68
 33  \w    -63.00 -35.00   0.50    0.20    --  -47.48 -46.00  -1.98   56
 34  \w     40.00  66.00   0.50    0.20    --   47.48  38.00 -30.00   52
 35  \w     46.00  72.00   0.50    0.20    --   47.48  47.00  58.73   52
 36  \w     36.00  85.00   0.50    0.20    --   47.48  45.00 111.41   98
;
_diffrn_measurement_device 'four-circle diffractometer'
_diffrn_measurement_device_type 'XtaLAB Synergy, Dualflex, HyPix'
_diffrn_measurement_method '\w scans'
_diffrn_orient_matrix_type 'CrysAlisPro convention (1999,Acta A55,543-557)'
_diffrn_orient_matrix_UB_11 0.0907365000
_diffrn_orient_matrix_UB_12 0.0508589000
_diffrn_orient_matrix_UB_13 0.0188126000
_diffrn_orient_matrix_UB_21 -0.0036618000
_diffrn_orient_matrix_UB_22 0.0188425000
_diffrn_orient_matrix_UB_23 -0.0870872000
_diffrn_orient_matrix_UB_31 -0.0328198000
_diffrn_orient_matrix_UB_32 0.1386247000
_diffrn_orient_matrix_UB_33 0.0048751000
_diffrn_radiation_monochromator mirror
_diffrn_radiation_probe x-ray
_diffrn_radiation_type 'Cu K\a'
_diffrn_radiation_wavelength 1.54184
_diffrn_reflns_av_R_equivalents 0.0355
_diffrn_reflns_av_unetI/netI 0.0216
_diffrn_reflns_Laue_measured_fraction_full 1.000
_diffrn_reflns_Laue_measured_fraction_max 0.999
_diffrn_reflns_limit_h_max 20
_diffrn_reflns_limit_h_min -20
_diffrn_reflns_limit_k_max 12
_diffrn_reflns_limit_k_min -9
_diffrn_reflns_limit_l_max 21
_diffrn_reflns_limit_l_min -22
_diffrn_reflns_number 34024
_diffrn_reflns_point_group_measured_fraction_full 1.000
_diffrn_reflns_point_group_measured_fraction_max 0.999
_diffrn_reflns_theta_full 67.684
_diffrn_reflns_theta_max 74.491
_diffrn_reflns_theta_min 2.769
_diffrn_source 'micro-focus sealed X-ray tube'
_diffrn_source_current '1 mA'
_diffrn_source_type 'PhotonJet (Cu) X-ray Source'
_diffrn_source_voltage '50 kV'
_exptl_absorpt_coefficient_mu 6.934
_exptl_absorpt_correction_T_max 1.000
_exptl_absorpt_correction_T_min 0.375
_exptl_absorpt_correction_type gaussian
_exptl_absorpt_process_details
;
CrysAlisPro 1.171.43.143a (Rigaku Oxford Diffraction, 2024) 
Numerical absorption correction based on gaussian integration over 
a multifaceted crystal model 
Empirical absorption correction using spherical harmonics, 
implemented in SCALE3 ABSPACK scaling algorithm. 
;
_exptl_crystal_colour yellow
_exptl_crystal_colour_primary yellow
_exptl_crystal_density_diffrn 1.478
_exptl_crystal_description plate
_exptl_crystal_F_000 1336
_exptl_crystal_size_max 0.247
_exptl_crystal_size_mid 0.088
_exptl_crystal_size_min 0.024
_refine_diff_density_max 0.616
_refine_diff_density_min -0.649
_refine_diff_density_rms 0.063
_refine_ls_extinction_coef 0.00007(2)
_refine_ls_extinction_expression Fc^*^=kFc[1+0.001xFc^2^\l^3^/sin(2\q)]^-1/4^
_refine_ls_extinction_method 'SHELXL-2019/1 (Sheldrick 2019)'
_refine_ls_goodness_of_fit_ref 1.023
_refine_ls_hydrogen_treatment constr
_refine_ls_matrix_type full
_refine_ls_number_parameters 343
_refine_ls_number_reflns 5952
_refine_ls_number_restraints 0
_refine_ls_restrained_S_all 1.023
_refine_ls_R_factor_all 0.0244
_refine_ls_R_factor_gt 0.0233
_refine_ls_shift/su_max 0.003
_refine_ls_shift/su_mean 0.000
_refine_ls_structure_factor_coef Fsqd
_refine_ls_weighting_details 'w=1/[\s^2^(Fo^2^)+(0.0292P)^2^+2.7646P] where P=(Fo^2^+2Fc^2^)/3'
_refine_ls_weighting_scheme calc
_refine_ls_wR_factor_gt 0.0597
_refine_ls_wR_factor_ref 0.0605
_reflns_Friedel_coverage 0.000
_reflns_number_gt 5685
_reflns_number_total 5952
_reflns_threshold_expression 'I > 2\s(I)'
_cod_data_source_file d6dt00737f1.cif
_cod_data_source_block nd_ruc2s2
_cod_database_code 7721114
_shelx_shelxl_version_number 2019/1
_chemical_oxdiff_formula 'C28  H35  Cl2  N3  O2  Ru1  S1  '
_shelx_space_group_comment
;
The symmetry employed for this shelxl refinement is uniquely defined
by the following loop, which should always be used as a source of
symmetry information in preference to the above space-group names.
They are only intended as comments.
;
_shelx_estimated_absorpt_t_max 0.851
_shelx_estimated_absorpt_t_min 0.279
_olex2_refinement_description
;
1. Fixed Uiso
 At 1.2 times of:
  All C(H) groups, All C(H,H) groups, All N(H) groups
 At 1.5 times of:
  All C(H,H,H) groups, All O(H,H) groups
2.a Free rotating group:
 O1W(H1WA,H1WB)
2.b Ternary CH refined with riding coordinates:
 C3(H3A), C25(H25)
2.c Secondary CH2 refined with riding coordinates:
 C2(H2A,H2B)
2.d Aromatic/amide H refined with riding coordinates:
 N3(H3), C6(H6), C7(H7), C8(H8), C9(H9), C10(H10), C12(H12), C13(H13),
 C15(H15), C16(H16), C20(H20), C21(H21), C23(H23), C24(H24)
2.e Idealised Me refined as rotating group:
 C17(H17A,H17B,H17C), C18(H18A,H18B,H18C), C26(H26A,H26B,H26C), C27(H27A,H27B,
 H27C), C28(H28A,H28B,H28C)
;
_olex2_exptl_crystal_mounting_method 'The crystal was mounted on a MITIGEN holder'
_olex2_submission_original_sample_id NDB_241212_Sc_RuC2S2
_olex2_submission_special_instructions 'No special instructions were received'
_oxdiff_exptl_absorpt_empirical_details
;
Empirical correction (ABSPACK) includes:
- Absorption correction using spherical harmonics
- Frame scaling
- Detector area scaling
;
_oxdiff_exptl_absorpt_empirical_full_max 1.573
_oxdiff_exptl_absorpt_empirical_full_min 0.738

loop_
_space_group_symop_operation_xyz
'x, y, z'
'-x, y+1/2, -z+1/2'
'-x, -y, -z'
'x, -y-1/2, z-1/2'

loop_
_atom_site_label
_atom_site_type_symbol
_atom_site_fract_x
_atom_site_fract_y
_atom_site_fract_z
_atom_site_U_iso_or_equiv
_atom_site_adp_type
_atom_site_occupancy
_atom_site_site_symmetry_order
_atom_site_calc_flag
_atom_site_refinement_flags_posn
_atom_site_refinement_flags_adp
_atom_site_refinement_flags_occupancy
_atom_site_disorder_assembly
_atom_site_disorder_group
Ru1 Ru 0.22104(2) 0.65015(2) 0.21706(2) 0.01384(5) Uani 1 1 d . . . . .
Cl1 Cl 0.09177(3) 0.57653(4) 0.24675(2) 0.02083(9) Uani 1 1 d . . . . .
S1 S 0.26411(3) 0.43335(4) 0.22095(2) 0.01769(9) Uani 1 1 d . . . . .
O1 O 0.05995(8) 0.35028(13) 0.58821(8) 0.0229(3) Uani 1 1 d . . . . .
N1 N 0.27012(9) 0.63656(13) 0.33747(8) 0.0142(3) Uani 1 1 d . . . . .
N2 N 0.30592(9) 0.51649(14) 0.36562(8) 0.0152(3) Uani 1 1 d . . . . .
N3 N 0.34026(9) 0.30595(14) 0.34626(8) 0.0177(3) Uani 1 1 d . . . . .
H3 H 0.361718 0.300464 0.396290 0.021 Uiso 1 1 calc R U . . .
C1 C 0.28120(10) 0.71614(16) 0.39529(10) 0.0153(3) Uani 1 1 d . . . . .
C2 C 0.33349(12) 0.65884(16) 0.46798(10) 0.0173(3) Uani 1 1 d . . . . .
H2A H 0.311254 0.682325 0.513945 0.021 Uiso 1 1 calc R U . . .
H2B H 0.392593 0.687186 0.476107 0.021 Uiso 1 1 calc R U . . .
C3 C 0.32499(11) 0.51313(16) 0.45141(9) 0.0155(3) Uani 1 1 d . . . . .
H3A H 0.379124 0.467426 0.472060 0.019 Uiso 1 1 calc R U . . .
C4 C 0.30590(10) 0.41633(17) 0.31750(10) 0.0155(3) Uani 1 1 d . . . . .
C5 C 0.24519(11) 0.84663(16) 0.39358(10) 0.0164(3) Uani 1 1 d . . . . .
C6 C 0.16145(12) 0.86985(18) 0.35848(11) 0.0220(4) Uani 1 1 d . . . . .
H6 H 0.128023 0.802688 0.330997 0.026 Uiso 1 1 calc R U . . .
C7 C 0.12709(13) 0.9916(2) 0.36386(12) 0.0265(4) Uani 1 1 d . . . . .
H7 H 0.070263 1.007796 0.339572 0.032 Uiso 1 1 calc R U . . .
C8 C 0.17575(13) 1.08967(19) 0.40473(12) 0.0266(4) Uani 1 1 d . . . . .
H8 H 0.152077 1.172719 0.408249 0.032 Uiso 1 1 calc R U . . .
C9 C 0.25878(12) 1.06653(18) 0.44036(11) 0.0225(4) Uani 1 1 d . . . . .
H9 H 0.291799 1.133736 0.468244 0.027 Uiso 1 1 calc R U . . .
C10 C 0.29369(11) 0.94538(17) 0.43533(10) 0.0188(3) Uani 1 1 d . . . . .
H10 H 0.350378 0.929426 0.460159 0.023 Uiso 1 1 calc R U . . .
C11 C 0.25451(11) 0.45392(17) 0.48294(10) 0.0164(3) Uani 1 1 d . . . . .
C12 C 0.27260(11) 0.38156(17) 0.55074(10) 0.0173(3) Uani 1 1 d . . . . .
H12 H 0.329010 0.358581 0.572702 0.021 Uiso 1 1 calc R U . . .
C13 C 0.20895(12) 0.34219(16) 0.58698(10) 0.0179(4) Uani 1 1 d . . . . .
H13 H 0.221913 0.291947 0.633000 0.021 Uiso 1 1 calc R U . . .
C14 C 0.12666(11) 0.37687(17) 0.55539(10) 0.0184(3) Uani 1 1 d . . . . .
C15 C 0.10745(11) 0.44405(19) 0.48545(11) 0.0218(4) Uani 1 1 d . . . . .
H15 H 0.050801 0.463729 0.462263 0.026 Uiso 1 1 calc R U . . .
C16 C 0.17090(11) 0.48196(18) 0.44989(10) 0.0207(4) Uani 1 1 d . . . . .
H16 H 0.157420 0.527771 0.402247 0.025 Uiso 1 1 calc R U . . .
C17 C 0.07554(13) 0.2787(2) 0.65878(12) 0.0323(5) Uani 1 1 d . . . . .
H17A H 0.095872 0.192219 0.649690 0.048 Uiso 1 1 calc R U . . .
H17B H 0.023549 0.271253 0.677505 0.048 Uiso 1 1 calc R U . . .
H17C H 0.117922 0.323494 0.697642 0.048 Uiso 1 1 calc R U . . .
C18 C 0.34361(12) 0.19342(17) 0.29759(11) 0.0218(4) Uani 1 1 d . . . . .
H18A H 0.366137 0.218788 0.252734 0.033 Uiso 1 1 calc R U . . .
H18B H 0.287060 0.158220 0.279775 0.033 Uiso 1 1 calc R U . . .
H18C H 0.379900 0.127520 0.327493 0.033 Uiso 1 1 calc R U . . .
C19 C 0.31563(12) 0.78895(17) 0.19448(10) 0.0196(4) Uani 1 1 d . . . . .
C20 C 0.30446(12) 0.68824(18) 0.13944(10) 0.0197(4) Uani 1 1 d . . . . .
H20 H 0.351506 0.639854 0.132071 0.024 Uiso 1 1 calc R U . . .
C21 C 0.22239(13) 0.65828(18) 0.09439(10) 0.0206(4) Uani 1 1 d . . . . .
H21 H 0.216124 0.590971 0.057037 0.025 Uiso 1 1 calc R U . . .
C22 C 0.15135(12) 0.72649(19) 0.10451(10) 0.0233(4) Uani 1 1 d . . . . .
C23 C 0.16299(13) 0.82945(18) 0.16008(11) 0.0236(4) Uani 1 1 d . . . . .
H23 H 0.115905 0.877298 0.167864 0.028 Uiso 1 1 calc R U . . .
C24 C 0.24298(13) 0.86009(16) 0.20291(11) 0.0209(4) Uani 1 1 d . . . . .
H24 H 0.249313 0.929972 0.238556 0.025 Uiso 1 1 calc R U . . .
C25 C 0.40077(12) 0.82436(19) 0.24267(11) 0.0233(4) Uani 1 1 d . . . . .
H25 H 0.392343 0.879818 0.286666 0.028 Uiso 1 1 calc R U . . .
C26 C 0.44771(14) 0.9043(2) 0.19234(14) 0.0352(5) Uani 1 1 d . . . . .
H26A H 0.455454 0.852223 0.148134 0.053 Uiso 1 1 calc R U . . .
H26B H 0.502536 0.929928 0.223282 0.053 Uiso 1 1 calc R U . . .
H26C H 0.415067 0.981731 0.173499 0.053 Uiso 1 1 calc R U . . .
C27 C 0.45348(12) 0.7080(2) 0.27621(11) 0.0248(4) Uani 1 1 d . . . . .
H27A H 0.422319 0.655526 0.306537 0.037 Uiso 1 1 calc R U . . .
H27B H 0.505898 0.737780 0.309734 0.037 Uiso 1 1 calc R U . . .
H27C H 0.466127 0.655811 0.233925 0.037 Uiso 1 1 calc R U . . .
C28 C 0.06565(14) 0.6893(2) 0.06040(12) 0.0340(5) Uani 1 1 d . . . . .
H28A H 0.066339 0.599440 0.043070 0.051 Uiso 1 1 calc R U . . .
H28B H 0.049012 0.746014 0.015279 0.051 Uiso 1 1 calc R U . . .
H28C H 0.025540 0.698227 0.093989 0.051 Uiso 1 1 calc R U . . .
Cl2 Cl 0.45879(3) 0.23311(4) 0.50493(2) 0.02278(10) Uani 1 1 d . . . . .
O1W O 0.52822(10) 0.03096(15) 0.39521(8) 0.0316(3) Uani 1 1 d G . . . .
H1WA H 0.509460 0.084054 0.425696 0.047 Uiso 1 1 d G U . . .
H1WB H 0.531026 -0.043267 0.418763 0.047 Uiso 1 1 d G U . . .

loop_
_atom_site_aniso_label
_atom_site_aniso_U_11
_atom_site_aniso_U_22
_atom_site_aniso_U_33
_atom_site_aniso_U_23
_atom_site_aniso_U_13
_atom_site_aniso_U_12
Ru1 0.01674(8) 0.01225(8) 0.01213(8) 0.00049(4) 0.00226(5) 0.00013(4)
Cl1 0.01826(19) 0.0251(2) 0.01859(19) -0.00027(16) 0.00284(15) -0.00375(16)
S1 0.0261(2) 0.01303(19) 0.01289(18) -0.00120(14) 0.00200(16) 0.00157(16)
O1 0.0188(6) 0.0287(7) 0.0219(7) 0.0078(5) 0.0059(5) 0.0018(5)
N1 0.0158(7) 0.0125(7) 0.0146(7) 0.0011(5) 0.0037(5) 0.0003(5)
N2 0.0196(7) 0.0130(7) 0.0126(6) 0.0016(5) 0.0027(5) 0.0029(5)
N3 0.0221(7) 0.0143(7) 0.0157(7) -0.0004(6) 0.0018(6) 0.0018(6)
C1 0.0161(8) 0.0160(8) 0.0142(8) -0.0010(6) 0.0042(6) -0.0022(6)
C2 0.0196(9) 0.0166(8) 0.0150(8) -0.0021(6) 0.0020(7) -0.0001(6)
C3 0.0183(8) 0.0162(8) 0.0116(7) -0.0014(6) 0.0022(6) 0.0008(6)
C4 0.0153(8) 0.0149(8) 0.0166(8) 0.0002(6) 0.0043(6) -0.0010(6)
C5 0.0202(9) 0.0148(8) 0.0154(8) -0.0018(6) 0.0066(7) -0.0005(6)
C6 0.0206(9) 0.0210(9) 0.0241(9) -0.0056(7) 0.0041(7) 0.0002(7)
C7 0.0237(9) 0.0249(10) 0.0304(10) -0.0015(8) 0.0050(8) 0.0058(8)
C8 0.0338(11) 0.0164(9) 0.0321(10) -0.0014(8) 0.0130(8) 0.0044(8)
C9 0.0309(10) 0.0151(8) 0.0231(9) -0.0027(7) 0.0093(8) -0.0038(7)
C10 0.0227(9) 0.0180(8) 0.0165(8) -0.0008(7) 0.0060(7) -0.0029(7)
C11 0.0188(8) 0.0154(8) 0.0152(8) -0.0010(6) 0.0040(6) -0.0002(6)
C12 0.0187(8) 0.0162(8) 0.0162(8) -0.0007(7) 0.0021(6) 0.0021(7)
C13 0.0227(9) 0.0165(8) 0.0141(8) 0.0020(6) 0.0033(7) 0.0017(6)
C14 0.0206(9) 0.0164(8) 0.0185(8) -0.0003(7) 0.0051(7) -0.0006(7)
C15 0.0176(8) 0.0256(9) 0.0205(9) 0.0037(7) 0.0006(7) 0.0018(7)
C16 0.0218(9) 0.0229(9) 0.0165(8) 0.0055(7) 0.0022(7) 0.0005(7)
C17 0.0258(10) 0.0453(13) 0.0280(10) 0.0168(9) 0.0109(8) 0.0034(9)
C18 0.0281(10) 0.0146(8) 0.0220(9) -0.0012(7) 0.0038(7) 0.0036(7)
C19 0.0242(9) 0.0164(8) 0.0184(8) 0.0049(7) 0.0049(7) -0.0036(7)
C20 0.0248(9) 0.0196(9) 0.0168(8) 0.0042(7) 0.0092(7) -0.0003(7)
C21 0.0280(10) 0.0219(9) 0.0118(8) 0.0033(6) 0.0040(7) -0.0032(7)
C22 0.0263(9) 0.0249(9) 0.0168(8) 0.0098(7) 0.0003(7) 0.0002(8)
C23 0.0256(10) 0.0185(9) 0.0268(10) 0.0094(7) 0.0058(8) 0.0063(7)
C24 0.0305(10) 0.0109(8) 0.0227(9) 0.0043(6) 0.0090(8) -0.0001(7)
C25 0.0247(10) 0.0203(9) 0.0245(9) -0.0014(8) 0.0043(8) -0.0027(8)
C26 0.0301(11) 0.0299(11) 0.0437(12) 0.0121(10) 0.0036(9) -0.0092(9)
C27 0.0218(9) 0.0275(10) 0.0243(9) 0.0031(8) 0.0034(7) -0.0008(8)
C28 0.0287(11) 0.0424(12) 0.0259(10) 0.0086(9) -0.0052(8) -0.0015(9)
Cl2 0.0200(2) 0.0234(2) 0.0231(2) 0.00330(16) 0.00063(16) 0.00201(16)
O1W 0.0394(8) 0.0291(8) 0.0286(7) 0.0081(6) 0.0124(6) 0.0066(6)

loop_
_atom_type_symbol
_atom_type_description
_atom_type_scat_dispersion_real
_atom_type_scat_dispersion_imag
_atom_type_scat_source
C C 0.0181 0.0091 'International Tables Vol C Tables 4.2.6.8 and 6.1.1.4'
H H 0.0000 0.0000 'International Tables Vol C Tables 4.2.6.8 and 6.1.1.4'
N N 0.0311 0.0180 'International Tables Vol C Tables 4.2.6.8 and 6.1.1.4'
O O 0.0492 0.0322 'International Tables Vol C Tables 4.2.6.8 and 6.1.1.4'
S S 0.3331 0.5567 'International Tables Vol C Tables 4.2.6.8 and 6.1.1.4'
Cl Cl 0.3639 0.7018 'International Tables Vol C Tables 4.2.6.8 and 6.1.1.4'
Ru Ru 0.0552 3.2960 'International Tables Vol C Tables 4.2.6.8 and 6.1.1.4'

loop_
_exptl_crystal_face_index_h
_exptl_crystal_face_index_k
_exptl_crystal_face_index_l
_exptl_crystal_face_perp_dist
-1 0 0 0.0107
1 0 0 0.0138
-1 0 2 0.0311
1 0 -2 0.0443
0 1 -2 0.0575
-1 1 2 0.0802
1 -1 -2 0.0602

loop_
_geom_angle_atom_site_label_1
_geom_angle_atom_site_label_2
_geom_angle_atom_site_label_3
_geom_angle
_geom_angle_site_symmetry_1
_geom_angle_site_symmetry_3
_geom_angle_publ_flag
S1 Ru1 Cl1 87.895(16) . . ?
N1 Ru1 Cl1 85.33(4) . . ?
N1 Ru1 S1 82.00(4) . . ?
N1 Ru1 C19 95.62(6) . . ?
N1 Ru1 C20 119.77(6) . . ?
N1 Ru1 C21 157.58(7) . . ?
N1 Ru1 C22 159.99(7) . . ?
N1 Ru1 C23 122.97(7) . . ?
N1 Ru1 C24 98.23(6) . . ?
C19 Ru1 Cl1 157.88(5) . . ?
C19 Ru1 S1 114.15(5) . . ?
C19 Ru1 C22 81.34(7) . . ?
C19 Ru1 C23 67.82(7) . . ?
C19 Ru1 C24 37.69(7) . . ?
C20 Ru1 Cl1 153.70(5) . . ?
C20 Ru1 S1 88.07(5) . . ?
C20 Ru1 C19 37.56(7) . . ?
C20 Ru1 C21 38.64(7) . . ?
C20 Ru1 C22 68.78(7) . . ?
C20 Ru1 C23 80.03(7) . . ?
C20 Ru1 C24 67.22(7) . . ?
C21 Ru1 Cl1 115.38(5) . . ?
C21 Ru1 S1 89.90(5) . . ?
C21 Ru1 C19 68.64(7) . . ?
C21 Ru1 C22 37.28(7) . . ?
C21 Ru1 C23 67.14(7) . . ?
C21 Ru1 C24 79.24(7) . . ?
C22 Ru1 Cl1 90.23(5) . . ?
C22 Ru1 S1 117.38(5) . . ?
C22 Ru1 C23 37.71(7) . . ?
C22 Ru1 C24 67.33(7) . . ?
C23 Ru1 Cl1 93.10(5) . . ?
C23 Ru1 S1 155.01(5) . . ?
C23 Ru1 C24 36.64(7) . . ?
C24 Ru1 Cl1 120.24(5) . . ?
C24 Ru1 S1 151.85(5) . . ?
C4 S1 Ru1 100.40(6) . . ?
C14 O1 C17 117.88(15) . . ?
N2 N1 Ru1 116.77(10) . . ?
C1 N1 Ru1 135.38(12) . . ?
C1 N1 N2 107.69(14) . . ?
N1 N2 C3 111.07(13) . . ?
C4 N2 N1 120.77(13) . . ?
C4 N2 C3 127.07(14) . . ?
C4 N3 H3 119.0 . . ?
C4 N3 C18 121.98(15) . . ?
C18 N3 H3 119.0 . . ?
N1 C1 C2 112.39(15) . . ?
N1 C1 C5 125.51(16) . . ?
C5 C1 C2 122.05(15) . . ?
C1 C2 H2A 111.3 . . ?
C1 C2 H2B 111.3 . . ?
C1 C2 C3 102.29(14) . . ?
H2A C2 H2B 109.2 . . ?
C3 C2 H2A 111.3 . . ?
C3 C2 H2B 111.3 . . ?
N2 C3 C2 99.36(13) . . ?
N2 C3 H3A 111.0 . . ?
N2 C3 C11 112.26(14) . . ?
C2 C3 H3A 111.0 . . ?
C11 C3 C2 111.79(14) . . ?
C11 C3 H3A 111.0 . . ?
N2 C4 S1 120.04(13) . . ?
N3 C4 S1 121.20(13) . . ?
N3 C4 N2 118.75(15) . . ?
C6 C5 C1 121.12(16) . . ?
C6 C5 C10 119.80(16) . . ?
C10 C5 C1 118.70(16) . . ?
C5 C6 H6 120.1 . . ?
C7 C6 C5 119.82(17) . . ?
C7 C6 H6 120.1 . . ?
C6 C7 H7 119.9 . . ?
C6 C7 C8 120.14(18) . . ?
C8 C7 H7 119.9 . . ?
C7 C8 H8 119.9 . . ?
C9 C8 C7 120.19(18) . . ?
C9 C8 H8 119.9 . . ?
C8 C9 H9 119.9 . . ?
C8 C9 C10 120.12(17) . . ?
C10 C9 H9 119.9 . . ?
C5 C10 H10 120.0 . . ?
C9 C10 C5 119.91(17) . . ?
C9 C10 H10 120.0 . . ?
C12 C11 C3 119.95(15) . . ?
C12 C11 C16 118.62(16) . . ?
C16 C11 C3 121.07(15) . . ?
C11 C12 H12 119.6 . . ?
C11 C12 C13 120.86(16) . . ?
C13 C12 H12 119.6 . . ?
C12 C13 H13 120.2 . . ?
C14 C13 C12 119.60(16) . . ?
C14 C13 H13 120.2 . . ?
O1 C14 C13 124.68(16) . . ?
O1 C14 C15 115.43(16) . . ?
C13 C14 C15 119.89(17) . . ?
C14 C15 H15 120.0 . . ?
C16 C15 C14 119.91(17) . . ?
C16 C15 H15 120.0 . . ?
C11 C16 H16 119.5 . . ?
C15 C16 C11 120.95(16) . . ?
C15 C16 H16 119.5 . . ?
O1 C17 H17A 109.5 . . ?
O1 C17 H17B 109.5 . . ?
O1 C17 H17C 109.5 . . ?
H17A C17 H17B 109.5 . . ?
H17A C17 H17C 109.5 . . ?
H17B C17 H17C 109.5 . . ?
N3 C18 H18A 109.5 . . ?
N3 C18 H18B 109.5 . . ?
N3 C18 H18C 109.5 . . ?
H18A C18 H18B 109.5 . . ?
H18A C18 H18C 109.5 . . ?
H18B C18 H18C 109.5 . . ?
C20 C19 Ru1 69.74(10) . . ?
C20 C19 C24 117.74(17) . . ?
C20 C19 C25 122.26(17) . . ?
C24 C19 Ru1 71.73(10) . . ?
C24 C19 C25 119.99(17) . . ?
C25 C19 Ru1 130.61(12) . . ?
Ru1 C20 H20 129.0 . . ?
C19 C20 Ru1 72.70(10) . . ?
C19 C20 H20 119.8 . . ?
C19 C20 C21 120.47(17) . . ?
C21 C20 Ru1 70.87(10) . . ?
C21 C20 H20 119.8 . . ?
Ru1 C21 H21 129.9 . . ?
C20 C21 Ru1 70.49(10) . . ?
C20 C21 H21 119.3 . . ?
C22 C21 Ru1 72.82(11) . . ?
C22 C21 C20 121.31(17) . . ?
C22 C21 H21 119.3 . . ?
C21 C22 Ru1 69.90(10) . . ?
C21 C22 C23 118.08(17) . . ?
C21 C22 C28 120.72(19) . . ?
C23 C22 Ru1 71.52(10) . . ?
C23 C22 C28 121.16(19) . . ?
C28 C22 Ru1 128.13(14) . . ?
Ru1 C23 H23 130.5 . . ?
C22 C23 Ru1 70.78(10) . . ?
C22 C23 H23 119.7 . . ?
C24 C23 Ru1 71.73(10) . . ?
C24 C23 C22 120.61(18) . . ?
C24 C23 H23 119.7 . . ?
Ru1 C24 H24 131.7 . . ?
C19 C24 Ru1 70.58(10) . . ?
C19 C24 H24 119.1 . . ?
C23 C24 Ru1 71.63(10) . . ?
C23 C24 C19 121.76(17) . . ?
C23 C24 H24 119.1 . . ?
C19 C25 H25 108.2 . . ?
C19 C25 C26 108.57(16) . . ?
C19 C25 C27 113.70(16) . . ?
C26 C25 H25 108.2 . . ?
C27 C25 H25 108.2 . . ?
C27 C25 C26 109.84(17) . . ?
C25 C26 H26A 109.5 . . ?
C25 C26 H26B 109.5 . . ?
C25 C26 H26C 109.5 . . ?
H26A C26 H26B 109.5 . . ?
H26A C26 H26C 109.5 . . ?
H26B C26 H26C 109.5 . . ?
C25 C27 H27A 109.5 . . ?
C25 C27 H27B 109.5 . . ?
C25 C27 H27C 109.5 . . ?
H27A C27 H27B 109.5 . . ?
H27A C27 H27C 109.5 . . ?
H27B C27 H27C 109.5 . . ?
C22 C28 H28A 109.5 . . ?
C22 C28 H28B 109.5 . . ?
C22 C28 H28C 109.5 . . ?
H28A C28 H28B 109.5 . . ?
H28A C28 H28C 109.5 . . ?
H28B C28 H28C 109.5 . . ?
H1WA O1W H1WB 104.5 . . ?

loop_
_geom_bond_atom_site_label_1
_geom_bond_atom_site_label_2
_geom_bond_distance
_geom_bond_site_symmetry_2
_geom_bond_publ_flag
Ru1 Cl1 2.4092(4) . ?
Ru1 S1 2.3475(4) . ?
Ru1 N1 2.1111(14) . ?
Ru1 C19 2.2093(18) . ?
Ru1 C20 2.1707(18) . ?
Ru1 C21 2.1758(18) . ?
Ru1 C22 2.2134(17) . ?
Ru1 C23 2.2232(18) . ?
Ru1 C24 2.2245(17) . ?
S1 C4 1.7051(17) . ?
O1 C14 1.370(2) . ?
O1 C17 1.426(2) . ?
N1 N2 1.4167(19) . ?
N1 C1 1.295(2) . ?
N2 C3 1.481(2) . ?
N2 C4 1.341(2) . ?
N3 H3 0.8800 . ?
N3 C4 1.325(2) . ?
N3 C18 1.456(2) . ?
C1 C2 1.503(2) . ?
C1 C5 1.471(2) . ?
C2 H2A 0.9900 . ?
C2 H2B 0.9900 . ?
C2 C3 1.536(2) . ?
C3 H3A 1.0000 . ?
C3 C11 1.514(2) . ?
C5 C6 1.396(3) . ?
C5 C10 1.401(2) . ?
C6 H6 0.9500 . ?
C6 C7 1.391(3) . ?
C7 H7 0.9500 . ?
C7 C8 1.391(3) . ?
C8 H8 0.9500 . ?
C8 C9 1.388(3) . ?
C9 H9 0.9500 . ?
C9 C10 1.388(3) . ?
C10 H10 0.9500 . ?
C11 C12 1.390(2) . ?
C11 C16 1.396(2) . ?
C12 H12 0.9500 . ?
C12 C13 1.396(3) . ?
C13 H13 0.9500 . ?
C13 C14 1.387(3) . ?
C14 C15 1.394(3) . ?
C15 H15 0.9500 . ?
C15 C16 1.381(3) . ?
C16 H16 0.9500 . ?
C17 H17A 0.9800 . ?
C17 H17B 0.9800 . ?
C17 H17C 0.9800 . ?
C18 H18A 0.9800 . ?
C18 H18B 0.9800 . ?
C18 H18C 0.9800 . ?
C19 C20 1.410(3) . ?
C19 C24 1.432(3) . ?
C19 C25 1.511(3) . ?
C20 H20 0.9500 . ?
C20 C21 1.438(3) . ?
C21 H21 0.9500 . ?
C21 C22 1.403(3) . ?
C22 C23 1.434(3) . ?
C22 C28 1.498(3) . ?
C23 H23 0.9500 . ?
C23 C24 1.398(3) . ?
C24 H24 0.9500 . ?
C25 H25 1.0000 . ?
C25 C26 1.537(3) . ?
C25 C27 1.524(3) . ?
C26 H26A 0.9800 . ?
C26 H26B 0.9800 . ?
C26 H26C 0.9800 . ?
C27 H27A 0.9800 . ?
C27 H27B 0.9800 . ?
C27 H27C 0.9800 . ?
C28 H28A 0.9800 . ?
C28 H28B 0.9800 . ?
C28 H28C 0.9800 . ?
O1W H1WA 0.8707 . ?
O1W H1WB 0.8701 . ?

loop_
_geom_hbond_atom_site_label_D
_geom_hbond_atom_site_label_H
_geom_hbond_atom_site_label_A
_geom_hbond_distance_DH
_geom_hbond_distance_HA
_geom_hbond_distance_DA
_geom_hbond_angle_DHA
_geom_hbond_site_symmetry_A
_geom_hbond_publ_flag
N3 H3 Cl2 0.88 2.32 3.1365(15) 154.8 . yes
O1W H1WA Cl2 0.87 2.35 3.2223(16) 178.0 . yes
O1W H1WB Cl2 0.87 2.37 3.2350(15) 174.1 3_656 yes

loop_
_geom_torsion_atom_site_label_1
_geom_torsion_atom_site_label_2
_geom_torsion_atom_site_label_3
_geom_torsion_atom_site_label_4
_geom_torsion
_geom_torsion_site_symmetry_1
_geom_torsion_site_symmetry_2
_geom_torsion_site_symmetry_3
_geom_torsion_site_symmetry_4
_geom_torsion_publ_flag
Ru1 S1 C4 N2 0.00(15) . . . . ?
Ru1 S1 C4 N3 -178.63(13) . . . . ?
Ru1 N1 N2 C3 -170.66(10) . . . . ?
Ru1 N1 N2 C4 -1.8(2) . . . . ?
Ru1 N1 C1 C2 -169.84(12) . . . . ?
Ru1 N1 C1 C5 12.5(3) . . . . ?
Ru1 C19 C20 C21 54.45(15) . . . . ?
Ru1 C19 C24 C23 -52.31(16) . . . . ?
Ru1 C19 C25 C26 168.15(15) . . . . ?
Ru1 C19 C25 C27 45.6(2) . . . . ?
Ru1 C20 C21 C22 54.39(15) . . . . ?
Ru1 C21 C22 C23 54.71(15) . . . . ?
Ru1 C21 C22 C28 -123.18(17) . . . . ?
Ru1 C22 C23 C24 53.69(16) . . . . ?
Ru1 C23 C24 C19 51.85(15) . . . . ?
O1 C14 C15 C16 176.34(17) . . . . ?
N1 N2 C3 C2 -24.41(17) . . . . ?
N1 N2 C3 C11 93.89(16) . . . . ?
N1 N2 C4 S1 1.2(2) . . . . ?
N1 N2 C4 N3 179.81(14) . . . . ?
N1 C1 C2 C3 -20.31(19) . . . . ?
N1 C1 C5 C6 44.4(3) . . . . ?
N1 C1 C5 C10 -142.59(18) . . . . ?
N2 N1 C1 C2 5.21(19) . . . . ?
N2 N1 C1 C5 -172.45(15) . . . . ?
N2 C3 C11 C12 146.03(16) . . . . ?
N2 C3 C11 C16 -41.0(2) . . . . ?
C1 N1 N2 C3 13.24(18) . . . . ?
C1 N1 N2 C4 -177.94(15) . . . . ?
C1 C2 C3 N2 24.94(16) . . . . ?
C1 C2 C3 C11 -93.70(16) . . . . ?
C1 C5 C6 C7 174.17(17) . . . . ?
C1 C5 C10 C9 -174.33(16) . . . . ?
C2 C1 C5 C6 -133.02(19) . . . . ?
C2 C1 C5 C10 40.0(2) . . . . ?
C2 C3 C11 C12 -103.31(18) . . . . ?
C2 C3 C11 C16 69.7(2) . . . . ?
C3 N2 C4 S1 168.05(13) . . . . ?
C3 N2 C4 N3 -13.3(3) . . . . ?
C3 C11 C12 C13 170.51(16) . . . . ?
C3 C11 C16 C15 -170.11(17) . . . . ?
C4 N2 C3 C2 167.64(16) . . . . ?
C4 N2 C3 C11 -74.1(2) . . . . ?
C5 C1 C2 C3 157.44(15) . . . . ?
C5 C6 C7 C8 -0.6(3) . . . . ?
C6 C5 C10 C9 -1.3(3) . . . . ?
C6 C7 C8 C9 0.0(3) . . . . ?
C7 C8 C9 C10 0.0(3) . . . . ?
C8 C9 C10 C5 0.6(3) . . . . ?
C10 C5 C6 C7 1.3(3) . . . . ?
C11 C12 C13 C14 -0.7(3) . . . . ?
C12 C11 C16 C15 3.0(3) . . . . ?
C12 C13 C14 O1 -176.02(16) . . . . ?
C12 C13 C14 C15 3.8(3) . . . . ?
C13 C14 C15 C16 -3.5(3) . . . . ?
C14 C15 C16 C11 0.1(3) . . . . ?
C16 C11 C12 C13 -2.7(3) . . . . ?
C17 O1 C14 C13 -1.8(3) . . . . ?
C17 O1 C14 C15 178.35(18) . . . . ?
C18 N3 C4 S1 -0.6(2) . . . . ?
C18 N3 C4 N2 -179.21(16) . . . . ?
C19 C20 C21 Ru1 -55.31(15) . . . . ?
C19 C20 C21 C22 -0.9(3) . . . . ?
C20 C19 C24 Ru1 54.15(14) . . . . ?
C20 C19 C24 C23 1.8(3) . . . . ?
C20 C19 C25 C26 78.0(2) . . . . ?
C20 C19 C25 C27 -44.5(2) . . . . ?
C20 C21 C22 Ru1 -53.33(15) . . . . ?
C20 C21 C22 C23 1.4(3) . . . . ?
C20 C21 C22 C28 -176.51(17) . . . . ?
C21 C22 C23 Ru1 -53.92(15) . . . . ?
C21 C22 C23 C24 -0.2(3) . . . . ?
C22 C23 C24 Ru1 -53.26(16) . . . . ?
C22 C23 C24 C19 -1.4(3) . . . . ?
C24 C19 C20 Ru1 -55.13(14) . . . . ?
C24 C19 C20 C21 -0.7(2) . . . . ?
C24 C19 C25 C26 -100.8(2) . . . . ?
C24 C19 C25 C27 136.61(18) . . . . ?
C25 C19 C20 Ru1 125.98(16) . . . . ?
C25 C19 C20 C21 -179.57(16) . . . . ?
C25 C19 C24 Ru1 -126.93(16) . . . . ?
C25 C19 C24 C23 -179.25(17) . . . . ?
C28 C22 C23 Ru1 123.96(18) . . . . ?
C28 C22 C23 C24 177.65(18) . . . . ?

loop_
_exptl_oxdiff_crystal_face_indexfrac_h
_exptl_oxdiff_crystal_face_indexfrac_k
_exptl_oxdiff_crystal_face_indexfrac_l
_exptl_oxdiff_crystal_face_x
_exptl_oxdiff_crystal_face_y
_exptl_oxdiff_crystal_face_z
-1.0001 -0.0000 -0.0011 -0.0908 0.0038 0.0328
1.0001 0.0000 0.0011 0.0908 -0.0038 -0.0328
-1.0000 -0.0017 2.0023 -0.0532 -0.1707 0.0423
0.9969 -0.0019 -1.9968 0.0528 0.1702 -0.0427
0.0006 0.9952 -2.0008 0.0130 0.1930 0.1282
-1.0024 0.9984 2.0030 -0.0025 -0.1520 0.1811
1.0024 -0.9984 -2.0030 0.0025 0.1520 -0.1811
